data_1505798
loop_
_publ_author_name
'Tidgewell, Kevin'
'Harding, Wayne W.'
'Lozama, Anthony'
'Cobb, Howard'
'Shah, Kushal'
'Kannan, Pavitra'
'Dersch, Christina M.'
'Parrish, Damon'
'Deschamps, Jeffrey R.'
'Rothman, Richard B.'
'Prisinzano, Thomas E.'

_publ_section_title
;
 Synthesis of salvinorin A analogues as opioid receptor probes.
;
_journal_issue 6
_journal_name_full 'Journal of natural products'
_journal_page_first 914
_journal_page_last 918
_journal_paper_doi 10.1021/np060094b
_journal_volume 69
_journal_year 2006
_chemical_absolute_configuration ad
_chemical_formula_moiety 'C28 H29 Br O8'
_chemical_formula_sum 'C28 H29 Br O8'
_chemical_formula_weight 573.42
_chemical_name_systematic
; 
 ? 
;
_space_group_IT_number 19
_symmetry_cell_setting orthorhombic
_symmetry_space_group_name_Hall 'P 2ac 2ab'
_symmetry_space_group_name_H-M 'P 21 21 21'
_atom_sites_solution_hydrogens geom
_atom_sites_solution_primary direct
_atom_sites_solution_secondary difmap
_audit_creation_method SHELXL-97
_cell_angle_alpha 90.00
_cell_angle_beta 90.00
_cell_angle_gamma 90.00
_cell_formula_units_Z 4
_cell_length_a 6.382(2)
_cell_length_b 19.008(7)
_cell_length_c 20.534(8)
_cell_measurement_reflns_used 1961
_cell_measurement_temperature 93(1)
_cell_measurement_theta_max 22.65
_cell_measurement_theta_min 2.25
_cell_volume 2491.0(15)
_computing_cell_refinement 'Bruker SMART v5.631 (Bruker, 2001b)'
_computing_data_collection 'Bruker SMART v5.631 (Bruker, 2001b)'
_computing_data_reduction
;
Bruker SAINT v6.45 (Bruker, 2002), Bruker XPREP v6.14 (Bruker, 2001a)
;
_computing_molecular_graphics 'Bruker SHELXTL v6.14 (Bruker, 2000a)'
_computing_publication_material 'Bruker SHELXTL v6.14 (Bruker, 2000a)'
_computing_structure_refinement 'Bruker SHELXTL v6.14 (Bruker, 2000a)'
_computing_structure_solution 'Bruker SHELXTL v6.14 (Bruker, 2000a)'
_diffrn_ambient_temperature 93(1)
_diffrn_measured_fraction_theta_full 0.999
_diffrn_measured_fraction_theta_max 0.999
_diffrn_measurement_device_type 'Bruker SMART 1000 CCD'
_diffrn_measurement_method '\f and \w scans'
_diffrn_radiation_monochromator graphite
_diffrn_radiation_source 'sealed tube'
_diffrn_radiation_type MoK\a
_diffrn_radiation_wavelength 0.71073
_diffrn_reflns_av_R_equivalents 0.1956
_diffrn_reflns_av_sigmaI/netI 0.2982
_diffrn_reflns_limit_h_max 7
_diffrn_reflns_limit_h_min -7
_diffrn_reflns_limit_k_max 22
_diffrn_reflns_limit_k_min -22
_diffrn_reflns_limit_l_max 22
_diffrn_reflns_limit_l_min -24
_diffrn_reflns_number 14258
_diffrn_reflns_theta_full 25.38
_diffrn_reflns_theta_max 25.38
_diffrn_reflns_theta_min 1.46
_diffrn_standards_decay_% none
_diffrn_standards_interval_time variable
_diffrn_standards_number 124
_exptl_absorpt_coefficient_mu 1.702
_exptl_absorpt_correction_T_max 0.967
_exptl_absorpt_correction_T_min 0.719
_exptl_absorpt_correction_type multi-scan
_exptl_absorpt_process_details 'SADABS v2.10 (Bruker, 2000b)'
_exptl_crystal_colour colorless
_exptl_crystal_density_diffrn 1.529
_exptl_crystal_density_method 'not measured'
_exptl_crystal_description needle
_exptl_crystal_F_000 1184
_exptl_crystal_size_max 0.32
_exptl_crystal_size_mid 0.04
_exptl_crystal_size_min 0.02
_refine_diff_density_max 0.527
_refine_diff_density_min -0.851
_refine_diff_density_rms 0.130
_refine_ls_abs_structure_details 'Flack H D (1983), Acta Cryst. A39, 876-881'
_refine_ls_abs_structure_Flack 0.025(17)
_refine_ls_extinction_method none
_refine_ls_goodness_of_fit_ref 0.964
_refine_ls_hydrogen_treatment constr
_refine_ls_matrix_type full
_refine_ls_number_parameters 337
_refine_ls_number_reflns 4579
_refine_ls_number_restraints 222
_refine_ls_restrained_S_all 0.953
_refine_ls_R_factor_all 0.2137
_refine_ls_R_factor_gt 0.0685
_refine_ls_shift/su_max 0.000
_refine_ls_shift/su_mean 0.000
_refine_ls_structure_factor_coef Fsqd
_refine_ls_weighting_details 'calc w=1/[\s^2^(Fo^2^)+(0.0157P)^2^+0.0000P] where P=(Fo^2^+2Fc^2^)/3'
_refine_ls_weighting_scheme calc
_refine_ls_wR_factor_gt 0.0960
_refine_ls_wR_factor_ref 0.1311
_reflns_number_gt 2131
_reflns_number_total 4579
_reflns_threshold_expression I>2\s(I)
_cod_data_source_file np060094bsi20060307_020321.cif
_cod_data_source_block prnz03
_cod_original_cell_volume 2490.8(16)
_cod_database_code 1505798

loop_
_symmetry_equiv_pos_as_xyz
'x, y, z'
'-x+1/2, -y, z+1/2'
'-x, y+1/2, -z+1/2'
'x+1/2, -y+1/2, -z'

loop_
_atom_site_label
_atom_site_type_symbol
_atom_site_fract_x
_atom_site_fract_y
_atom_site_fract_z
_atom_site_U_iso_or_equiv
_atom_site_adp_type
_atom_site_occupancy
_atom_site_symmetry_multiplicity
_atom_site_calc_flag
_atom_site_refinement_flags
O1 O 0.7767(8) 0.0819(3) 0.1873(3) 0.0164(16) Uani 1 1 d U
C1 C 0.5979(13) 0.0614(4) 0.1930(4) 0.014(2) Uani 1 1 d U
O2 O 0.7148(8) -0.0562(3) 0.1659(3) 0.0197(16) Uani 1 1 d U
C2 C 0.5344(12) -0.0146(4) 0.1850(5) 0.017(2) Uani 1 1 d U
H2A H 0.4214 -0.0188 0.1515 0.020 Uiso 1 1 calc R
C3 C 0.4570(11) -0.0421(4) 0.2498(5) 0.017(2) Uani 1 1 d U
H3A H 0.5739 -0.0426 0.2815 0.020 Uiso 1 1 calc R
H3B H 0.4057 -0.0909 0.2446 0.020 Uiso 1 1 calc R
C4 C 0.2779(13) 0.0051(5) 0.2758(5) 0.015(2) Uani 1 1 d U
H4A H 0.1614 0.0033 0.2433 0.018 Uiso 1 1 calc R
C4' C 0.1963(13) -0.0254(5) 0.3382(5) 0.020(3) Uani 1 1 d U
O4' O 0.3024(9) -0.0593(4) 0.3758(4) 0.035(2) Uani 1 1 d U
O4" O -0.0006(8) -0.0103(3) 0.3497(3) 0.0201(17) Uani 1 1 d U
C4" C -0.0923(15) -0.0370(4) 0.4086(5) 0.028(3) Uani 1 1 d U
H4"A H -0.2425 -0.0263 0.4091 0.041 Uiso 1 1 calc R
H4"B H -0.0247 -0.0149 0.4463 0.041 Uiso 1 1 calc R
H4"C H -0.0722 -0.0881 0.4107 0.041 Uiso 1 1 calc R
C5 C 0.3441(11) 0.0839(4) 0.2834(5) 0.015(2) Uani 1 1 d U
C6 C 0.1488(11) 0.1295(4) 0.3029(5) 0.016(2) Uani 1 1 d U
H6A H 0.0252 0.1123 0.2785 0.019 Uiso 1 1 calc R
H6B H 0.1202 0.1226 0.3498 0.019 Uiso 1 1 calc R
C7 C 0.1742(11) 0.2079(5) 0.2900(5) 0.016(2) Uani 1 1 d U
H7A H 0.2873 0.2271 0.3177 0.019 Uiso 1 1 calc R
H7B H 0.0425 0.2328 0.3008 0.019 Uiso 1 1 calc R
C8 C 0.2281(12) 0.2196(4) 0.2179(5) 0.011(2) Uani 1 1 d U
H8A H 0.1211 0.1923 0.1929 0.014 Uiso 1 1 calc R
C9 C 0.4393(12) 0.1868(4) 0.2000(5) 0.016(2) Uani 1 1 d U
C10 C 0.4146(13) 0.1066(4) 0.2130(5) 0.016(2) Uani 1 1 d U
H10A H 0.2971 0.0915 0.1839 0.019 Uiso 1 1 calc R
C11 C 0.4666(11) 0.1980(4) 0.1265(4) 0.014(2) Uani 1 1 d U
H11A H 0.5964 0.1741 0.1120 0.017 Uiso 1 1 calc R
H11B H 0.3473 0.1761 0.1034 0.017 Uiso 1 1 calc R
O12 O 0.3114(8) 0.3167(3) 0.1421(3) 0.0193(16) Uani 1 1 d U
C12 C 0.4784(12) 0.2743(4) 0.1087(5) 0.017(2) Uani 1 1 d U
H12A H 0.6169 0.2923 0.1242 0.020 Uiso 1 1 calc R
C13 C 0.4634(11) 0.2898(5) 0.0406(5) 0.018(2) Uani 1 1 d U
C14 C 0.4715(11) 0.3581(4) 0.0090(5) 0.017(2) Uani 1 1 d U
H14A H 0.4829 0.4023 0.0302 0.020 Uiso 1 1 calc R
O15 O 0.4535(9) 0.2777(3) -0.0683(3) 0.0216(17) Uani 1 1 d U
C15 C 0.4604(13) 0.3480(5) -0.0547(5) 0.026(3) Uani 1 1 d U
H15A H 0.4575 0.3844 -0.0864 0.032 Uiso 1 1 calc R
C16 C 0.4531(13) 0.2443(5) -0.0092(5) 0.020(2) Uani 1 1 d U
H16A H 0.4463 0.1947 -0.0041 0.025 Uiso 1 1 calc R
O17 O 0.0847(10) 0.3357(3) 0.2198(3) 0.0270(16) Uani 1 1 d U
C17 C 0.2067(13) 0.2942(5) 0.1950(5) 0.020(2) Uani 1 1 d U
C18 C 0.6195(12) 0.2222(4) 0.2354(5) 0.023(3) Uani 1 1 d U
H18A H 0.6011 0.2734 0.2339 0.034 Uiso 1 1 calc R
H18B H 0.7521 0.2095 0.2144 0.034 Uiso 1 1 calc R
H18C H 0.6217 0.2066 0.2809 0.034 Uiso 1 1 calc R
C19 C 0.5141(12) 0.0907(4) 0.3355(5) 0.019(2) Uani 1 1 d U
H19A H 0.6494 0.0765 0.3172 0.029 Uiso 1 1 calc R
H19B H 0.4796 0.0603 0.3725 0.029 Uiso 1 1 calc R
H19C H 0.5222 0.1397 0.3502 0.029 Uiso 1 1 calc R
O20 O 0.6904(9) -0.0048(3) 0.0669(3) 0.0244(17) Uani 1 1 d U
C20 C 0.7819(13) -0.0426(5) 0.1042(6) 0.019(2) Uani 1 1 d U
C21 C 0.9806(12) -0.0793(4) 0.0889(5) 0.015(2) Uani 1 1 d U
C22 C 1.0700(13) -0.1258(4) 0.1326(5) 0.017(2) Uani 1 1 d U
H22A H 1.0104 -0.1328 0.1745 0.021 Uiso 1 1 calc R
C23 C 1.2500(13) -0.1621(5) 0.1137(5) 0.023(3) Uani 1 1 d U
H23A H 1.3126 -0.1946 0.1430 0.027 Uiso 1 1 calc R
Br24 Br 1.57792(13) -0.20234(5) 0.02739(6) 0.0307(3) Uani 1 1 d U
C24 C 1.3382(12) -0.1517(4) 0.0534(5) 0.015(2) Uani 1 1 d U
C25 C 1.2486(12) -0.1048(4) 0.0113(5) 0.019(2) Uani 1 1 d U
H25A H 1.3103 -0.0969 -0.0301 0.023 Uiso 1 1 calc R
C26 C 1.0679(13) -0.0687(4) 0.0288(5) 0.022(2) Uani 1 1 d U
H26A H 1.0050 -0.0368 -0.0010 0.026 Uiso 1 1 calc R

loop_
_atom_site_aniso_label
_atom_site_aniso_U_11
_atom_site_aniso_U_22
_atom_site_aniso_U_33
_atom_site_aniso_U_23
_atom_site_aniso_U_13
_atom_site_aniso_U_12
O1 0.016(3) 0.018(3) 0.015(4) 0.003(3) 0.001(3) -0.004(2)
C1 0.012(3) 0.014(4) 0.017(4) 0.004(3) -0.005(4) -0.002(3)
O2 0.021(3) 0.016(3) 0.022(4) 0.005(3) 0.010(3) 0.005(3)
C2 0.015(4) 0.013(4) 0.022(5) -0.003(3) 0.002(3) 0.009(3)
C3 0.013(4) 0.016(4) 0.021(4) 0.003(3) 0.003(4) 0.002(3)
C4 0.015(3) 0.016(4) 0.016(4) 0.003(3) 0.000(3) 0.004(3)
C4' 0.015(4) 0.021(4) 0.024(5) 0.011(4) 0.001(4) 0.002(4)
O4' 0.025(3) 0.047(4) 0.033(4) 0.017(3) 0.005(3) 0.001(3)
O4" 0.019(3) 0.018(3) 0.024(4) 0.003(3) 0.010(3) 0.004(2)
C4" 0.029(4) 0.023(4) 0.031(5) 0.007(4) 0.005(4) 0.001(4)
C5 0.015(3) 0.014(4) 0.016(5) 0.002(3) -0.004(3) 0.003(3)
C6 0.020(4) 0.014(4) 0.014(4) 0.007(3) 0.005(3) 0.004(3)
C7 0.013(3) 0.018(4) 0.017(4) -0.005(4) 0.000(3) -0.001(3)
C8 0.015(3) 0.007(4) 0.012(4) 0.000(3) 0.005(3) 0.001(3)
C9 0.016(3) 0.014(4) 0.018(4) -0.002(3) 0.001(4) 0.005(3)
C10 0.015(3) 0.013(4) 0.019(4) 0.002(3) 0.000(4) 0.003(3)
C11 0.017(3) 0.010(4) 0.015(4) -0.002(3) -0.001(3) -0.002(3)
O12 0.022(3) 0.014(3) 0.021(4) 0.001(3) 0.007(3) 0.003(2)
C12 0.016(4) 0.014(4) 0.019(5) 0.003(3) 0.003(3) 0.001(3)
C13 0.018(3) 0.018(4) 0.017(5) 0.002(4) -0.001(3) -0.001(3)
C14 0.017(4) 0.016(4) 0.018(5) 0.003(3) 0.000(4) -0.001(3)
O15 0.020(3) 0.024(3) 0.021(4) 0.003(3) -0.002(3) 0.000(3)
C15 0.027(4) 0.023(4) 0.029(5) 0.002(4) -0.002(4) 0.002(4)
C16 0.027(4) 0.015(4) 0.019(5) 0.009(3) 0.004(4) 0.000(3)
O17 0.033(3) 0.017(3) 0.031(4) 0.002(3) 0.005(3) 0.003(3)
C17 0.020(3) 0.019(4) 0.023(5) 0.004(4) -0.001(4) -0.001(4)
C18 0.022(4) 0.024(4) 0.023(5) 0.000(3) -0.001(4) -0.003(3)
C19 0.021(4) 0.018(4) 0.018(5) 0.003(3) 0.001(4) 0.004(3)
O20 0.031(3) 0.020(3) 0.023(4) 0.006(3) -0.003(3) 0.007(3)
C20 0.021(4) 0.016(4) 0.020(5) 0.001(4) 0.004(4) 0.000(3)
C21 0.017(4) 0.013(4) 0.015(5) -0.003(3) 0.003(3) 0.002(3)
C22 0.015(3) 0.016(4) 0.020(5) 0.002(3) -0.002(4) -0.002(4)
C23 0.020(4) 0.018(4) 0.030(5) -0.002(4) -0.002(4) 0.000(3)
Br24 0.0223(4) 0.0269(5) 0.0428(7) -0.0072(6) 0.0060(6) 0.0082(5)
C24 0.015(3) 0.013(4) 0.016(5) -0.004(3) 0.000(3) -0.001(3)
C25 0.017(3) 0.024(4) 0.017(5) 0.002(3) 0.002(3) -0.004(3)
C26 0.028(3) 0.019(4) 0.019(4) -0.003(4) -0.001(4) 0.007(3)

loop_
_atom_type_symbol
_atom_type_description
_atom_type_scat_dispersion_real
_atom_type_scat_dispersion_imag
_atom_type_scat_source
C C 0.0033 0.0016 'International Tables Vol C Tables 4.2.6.8 and 6.1.1.4'
H H 0.0000 0.0000 'International Tables Vol C Tables 4.2.6.8 and 6.1.1.4'
O O 0.0106 0.0060 'International Tables Vol C Tables 4.2.6.8 and 6.1.1.4'
Br Br -0.2901 2.4595 'International Tables Vol C Tables 4.2.6.8 and 6.1.1.4'

loop_
_geom_angle_atom_site_label_1
_geom_angle_atom_site_label_2
_geom_angle_atom_site_label_3
_geom_angle
O1 C1 C10 125.0(8)
O1 C1 C2 123.4(7)
C10 C1 C2 111.5(7)
C20 O2 C2 113.4(7)
O2 C2 C1 109.8(6)
O2 C2 C3 108.0(7)
C1 C2 C3 108.8(8)
O2 C2 H2A 110.1
C1 C2 H2A 110.1
C3 C2 H2A 110.1
C2 C3 C4 110.2(7)
C2 C3 H3A 109.6
C4 C3 H3A 109.6
C2 C3 H3B 109.6
C4 C3 H3B 109.6
H3A C3 H3B 108.1
C4' C4 C3 109.1(8)
C4' C4 C5 112.3(8)
C3 C4 C5 112.9(6)
C4' C4 H4A 107.4
C3 C4 H4A 107.4
C5 C4 H4A 107.4
O4' C4' O4" 122.4(10)
O4' C4' C4 123.8(8)
O4" C4' C4 113.8(8)
C4' O4" C4" 117.7(8)
O4" C4" H4"A 109.5
O4" C4" H4"B 109.5
H4"A C4" H4"B 109.5
O4" C4" H4"C 109.5
H4"A C4" H4"C 109.5
H4"B C4" H4"C 109.5
C19 C5 C4 110.0(7)
C19 C5 C6 109.8(7)
C4 C5 C6 109.9(6)
C19 C5 C10 114.6(7)
C4 C5 C10 104.4(7)
C6 C5 C10 108.0(7)
C7 C6 C5 114.3(6)
C7 C6 H6A 108.7
C5 C6 H6A 108.7
C7 C6 H6B 108.7
C5 C6 H6B 108.7
H6A C6 H6B 107.6
C6 C7 C8 109.5(7)
C6 C7 H7A 109.8
C8 C7 H7A 109.8
C6 C7 H7B 109.8
C8 C7 H7B 109.8
H7A C7 H7B 108.2
C17 C8 C9 113.0(7)
C17 C8 C7 114.8(7)
C9 C8 C7 111.7(7)
C17 C8 H8A 105.5
C9 C8 H8A 105.5
C7 C8 H8A 105.5
C18 C9 C8 111.8(7)
C18 C9 C11 108.9(7)
C8 C9 C11 106.2(7)
C18 C9 C10 115.4(7)
C8 C9 C10 105.6(6)
C11 C9 C10 108.4(7)
C1 C10 C9 115.7(7)
C1 C10 C5 108.4(7)
C9 C10 C5 117.1(7)
C1 C10 H10A 104.8
C9 C10 H10A 104.8
C5 C10 H10A 104.8
C12 C11 C9 112.4(7)
C12 C11 H11A 109.1
C9 C11 H11A 109.1
C12 C11 H11B 109.1
C9 C11 H11B 109.1
H11A C11 H11B 107.9
C17 O12 C12 123.4(7)
C13 C12 O12 106.7(7)
C13 C12 C11 115.8(8)
O12 C12 C11 111.9(7)
C13 C12 H12A 107.4
O12 C12 H12A 107.4
C11 C12 H12A 107.4
C16 C13 C12 127.9(9)
C16 C13 C14 103.7(9)
C12 C13 C14 128.2(9)
C15 C14 C13 108.1(9)
C15 C14 H14A 126.0
C13 C14 H14A 126.0
C15 O15 C16 105.8(8)
C14 C15 O15 110.3(9)
C14 C15 H15A 124.9
O15 C15 H15A 124.9
C13 C16 O15 112.1(8)
C13 C16 H16A 123.9
O15 C16 H16A 123.9
O17 C17 O12 116.7(9)
O17 C17 C8 122.5(9)
O12 C17 C8 120.5(8)
C9 C18 H18A 109.5
C9 C18 H18B 109.5
H18A C18 H18B 109.5
C9 C18 H18C 109.5
H18A C18 H18C 109.5
H18B C18 H18C 109.5
C5 C19 H19A 109.5
C5 C19 H19B 109.5
H19A C19 H19B 109.5
C5 C19 H19C 109.5
H19A C19 H19C 109.5
H19B C19 H19C 109.5
O20 C20 O2 123.7(8)
O20 C20 C21 124.3(10)
O2 C20 C21 112.1(9)
C26 C21 C22 120.7(8)
C26 C21 C20 118.0(9)
C22 C21 C20 121.2(9)
C21 C22 C23 118.4(9)
C21 C22 H22A 120.8
C23 C22 H22A 120.8
C24 C23 C22 121.1(9)
C24 C23 H23A 119.5
C22 C23 H23A 119.5
C25 C24 C23 119.5(8)
C25 C24 Br24 119.6(7)
C23 C24 Br24 120.9(7)
C24 C25 C26 120.5(9)
C24 C25 H25A 119.8
C26 C25 H25A 119.8
C21 C26 C25 119.9(9)
C21 C26 H26A 120.1
C25 C26 H26A 120.1

loop_
_geom_bond_atom_site_label_1
_geom_bond_atom_site_label_2
_geom_bond_distance
O1 C1 1.212(9)
C1 C10 1.509(11)
C1 C2 1.509(10)
O2 C20 1.363(11)
O2 C2 1.450(9)
C2 C3 1.512(12)
C2 H2A 1.0000
C3 C4 1.547(11)
C3 H3A 0.9900
C3 H3B 0.9900
C4 C4' 1.498(13)
C4 C5 1.565(12)
C4 H4A 1.0000
C4' O4' 1.213(10)
C4' O4" 1.310(9)
O4" C4" 1.437(10)
C4" H4"A 0.9800
C4" H4"B 0.9800
C4" H4"C 0.9800
C5 C19 1.529(11)
C5 C6 1.571(10)
C5 C10 1.575(12)
C6 C7 1.522(11)
C6 H6A 0.9900
C6 H6B 0.9900
C7 C8 1.536(12)
C7 H7A 0.9900
C7 H7B 0.9900
C8 C17 1.501(12)
C8 C9 1.530(10)
C8 H8A 1.0000
C9 C18 1.518(11)
C9 C11 1.533(11)
C9 C10 1.555(10)
C10 H10A 1.0000
C11 C12 1.498(11)
C11 H11A 0.9900
C11 H11B 0.9900
O12 C17 1.344(11)
O12 C12 1.501(9)
C12 C13 1.432(12)
C12 H12A 1.0000
C13 C16 1.341(12)
C13 C14 1.453(11)
C14 C15 1.323(12)
C14 H14A 0.9500
O15 C15 1.365(10)
O15 C16 1.370(11)
C15 H15A 0.9500
C16 H16A 0.9500
O17 C17 1.219(10)
C18 H18A 0.9800
C18 H18B 0.9800
C18 H18C 0.9800
C19 H19A 0.9800
C19 H19B 0.9800
C19 H19C 0.9800
O20 C20 1.201(11)
C20 C21 1.481(11)
C21 C26 1.370(12)
C21 C22 1.382(11)
C22 C23 1.395(11)
C22 H22A 0.9500
C23 C24 1.374(12)
C23 H23A 0.9500
Br24 C24 1.885(8)
C24 C25 1.366(12)
C25 C26 1.388(11)
C25 H25A 0.9500
C26 H26A 0.9500

loop_
_geom_torsion_atom_site_label_1
_geom_torsion_atom_site_label_2
_geom_torsion_atom_site_label_3
_geom_torsion_atom_site_label_4
_geom_torsion
C20 O2 C2 C1 -69.7(9)
C20 O2 C2 C3 171.9(7)
O1 C1 C2 O2 -3.6(13)
C10 C1 C2 O2 -179.9(7)
O1 C1 C2 C3 114.4(9)
C10 C1 C2 C3 -61.9(9)
O2 C2 C3 C4 174.5(6)
C1 C2 C3 C4 55.4(9)
C2 C3 C4 C4' 176.9(8)
C2 C3 C4 C5 -57.4(11)
C3 C4 C4' O4' 29.8(14)
C5 C4 C4' O4' -96.2(11)
C3 C4 C4' O4" -152.3(8)
C5 C4 C4' O4" 81.8(10)
O4' C4' O4" C4" -1.7(14)
C4 C4' O4" C4" -179.6(8)
C4' C4 C5 C19 59.0(9)
C3 C4 C5 C19 -64.9(10)
C4' C4 C5 C6 -62.0(10)
C3 C4 C5 C6 174.1(8)
C4' C4 C5 C10 -177.6(7)
C3 C4 C5 C10 58.5(10)
C19 C5 C6 C7 78.2(9)
C4 C5 C6 C7 -160.7(8)
C10 C5 C6 C7 -47.4(10)
C5 C6 C7 C8 56.0(9)
C6 C7 C8 C17 165.9(6)
C6 C7 C8 C9 -63.8(8)
C17 C8 C9 C18 66.2(10)
C7 C8 C9 C18 -65.0(9)
C17 C8 C9 C11 -52.5(9)
C7 C8 C9 C11 176.4(7)
C17 C8 C9 C10 -167.5(8)
C7 C8 C9 C10 61.3(9)
O1 C1 C10 C9 23.8(13)
C2 C1 C10 C9 -160.0(8)
O1 C1 C10 C5 -110.0(10)
C2 C1 C10 C5 66.3(9)
C18 C9 C10 C1 -61.4(11)
C8 C9 C10 C1 174.6(8)
C11 C9 C10 C1 61.1(9)
C18 C9 C10 C5 68.3(10)
C8 C9 C10 C5 -55.8(10)
C11 C9 C10 C5 -169.3(7)
C19 C5 C10 C1 59.1(9)
C4 C5 C10 C1 -61.3(8)
C6 C5 C10 C1 -178.2(7)
C19 C5 C10 C9 -73.9(9)
C4 C5 C10 C9 165.7(7)
C6 C5 C10 C9 48.8(10)
C18 C9 C11 C12 -57.2(8)
C8 C9 C11 C12 63.3(8)
C10 C9 C11 C12 176.4(6)
C17 O12 C12 C13 145.9(8)
C17 O12 C12 C11 18.4(11)
C9 C11 C12 C13 -168.5(7)
C9 C11 C12 O12 -45.9(9)
O12 C12 C13 C16 -129.7(9)
C11 C12 C13 C16 -4.5(13)
O12 C12 C13 C14 55.4(10)
C11 C12 C13 C14 -179.4(7)
C16 C13 C14 C15 1.5(9)
C12 C13 C14 C15 177.4(8)
C13 C14 C15 O15 -2.4(10)
C16 O15 C15 C14 2.2(11)
C12 C13 C16 O15 -176.1(7)
C14 C13 C16 O15 -0.2(9)
C15 O15 C16 C13 -1.2(10)
C12 O12 C17 O17 175.3(7)
C12 O12 C17 C8 -9.6(12)
C9 C8 C17 O17 -157.3(9)
C7 C8 C17 O17 -27.7(12)
C9 C8 C17 O12 27.9(12)
C7 C8 C17 O12 157.6(7)
C2 O2 C20 O20 -6.6(12)
C2 O2 C20 C21 173.1(6)
O20 C20 C21 C26 1.1(13)
O2 C20 C21 C26 -178.5(8)
O20 C20 C21 C22 -175.5(9)
O2 C20 C21 C22 4.9(12)
C26 C21 C22 C23 -0.5(12)
C20 C21 C22 C23 175.9(8)
C21 C22 C23 C24 0.6(13)
C22 C23 C24 C25 0.2(13)
C22 C23 C24 Br24 -178.6(6)
C23 C24 C25 C26 -1.0(13)
Br24 C24 C25 C26 177.8(6)
C22 C21 C26 C25 -0.2(13)
C20 C21 C26 C25 -176.8(8)
C24 C25 C26 C21 1.0(13)

loop_
_cod_related_entry_id
_cod_related_entry_code
_cod_related_entry_database
1 21194002 ChemSpider
